data_7015482
loop_
_publ_author_name
'Gresser, Roland'
'Hoyer, Alexander'
'Hummert, Markus'
'Hartmann, Horst'
'Leo, Karl'
'Riede, Moritz'

_publ_section_title
;
 Homoleptic Co(II), Ni(II), Cu(II), Zn(II) and Hg(II) complexes of
 bis-(phenyl)-diisoindol-aza-methene.
;
_journal_issue 14
_journal_name_full 'Dalton transactions (Cambridge, England : 2003)'
_journal_page_first 3476
_journal_page_last 3483
_journal_paper_doi 10.1039/c0dt01655a
_journal_volume 40
_journal_year 2011
_chemical_formula_sum 'C59.5 H40 Co N6'
_chemical_formula_weight 897.91
_chemical_name_systematic
;
?
;
_space_group_IT_number 2
_symmetry_cell_setting triclinic
_symmetry_space_group_name_Hall '-P 1'
_symmetry_space_group_name_H-M 'P -1'
_atom_sites_solution_hydrogens geom
_atom_sites_solution_primary direct
_atom_sites_solution_secondary difmap
_audit_creation_method SHELXL-97
_cell_angle_alpha 113.080(5)
_cell_angle_beta 99.950(5)
_cell_angle_gamma 98.860(5)
_cell_formula_units_Z 2
_cell_length_a 12.229(5)
_cell_length_b 13.097(5)
_cell_length_c 16.199(5)
_cell_measurement_reflns_used 293
_cell_measurement_temperature 198(2)
_cell_measurement_theta_max 24.01
_cell_measurement_theta_min 4.13
_cell_volume 2279.4(15)
_computing_cell_refinement 'Dirax/lsq (Duisenberg, 1992)'
_computing_data_collection 'Collect (Nonius BV, 1999)'
_computing_data_reduction 'EvalCCD (Duisenberg et al., 2003)'
_computing_molecular_graphics 'ORTEP-3 for Windows (Farrugia, 1997)'
_computing_publication_material 'WinGX (Farrugia 1999)'
_computing_structure_refinement 'SHELXL-97 (Sheldrick, 1997)'
_computing_structure_solution 'SIR97 - J. Appl. Cryst. (1999) 32, 115-119'
_diffrn_ambient_temperature 198(2)
_diffrn_detector_area_resol_mean 9
_diffrn_measured_fraction_theta_full 0.993
_diffrn_measured_fraction_theta_max 0.993
_diffrn_measurement_device '95mm CCD camera on \k-goniostat'
_diffrn_measurement_device_type 'Bruker P4'
_diffrn_measurement_method '\w scans'
_diffrn_radiation_monochromator 'horizonally mounted graphite crystal'
_diffrn_radiation_source 'sealed tube'
_diffrn_radiation_type MoK\a
_diffrn_radiation_wavelength 0.71073
_diffrn_reflns_av_R_equivalents 0.0583
_diffrn_reflns_av_sigmaI/netI 0.0347
_diffrn_reflns_limit_h_max 14
_diffrn_reflns_limit_h_min -14
_diffrn_reflns_limit_k_max 15
_diffrn_reflns_limit_k_min -15
_diffrn_reflns_limit_l_max 19
_diffrn_reflns_limit_l_min -19
_diffrn_reflns_number 59570
_diffrn_reflns_theta_full 25.40
_diffrn_reflns_theta_max 25.40
_diffrn_reflns_theta_min 3.15
_exptl_absorpt_coefficient_mu 0.424
_exptl_absorpt_correction_T_max 0.9656
_exptl_absorpt_correction_T_min 0.9449
_exptl_absorpt_correction_type multi-scan
_exptl_absorpt_process_details 'SADABS V2.10 (Sheldrick,Bruker AXS Inc.,2002)'
_exptl_crystal_colour red
_exptl_crystal_density_diffrn 1.308
_exptl_crystal_density_method 'not measured'
_exptl_crystal_description block
_exptl_crystal_F_000 932
_exptl_crystal_size_max 0.14
_exptl_crystal_size_mid 0.12
_exptl_crystal_size_min 0.08
_refine_diff_density_max 0.261
_refine_diff_density_min -0.332
_refine_diff_density_rms 0.054
_refine_ls_extinction_method none
_refine_ls_goodness_of_fit_ref 1.202
_refine_ls_hydrogen_treatment constr
_refine_ls_matrix_type full
_refine_ls_number_parameters 620
_refine_ls_number_reflns 8340
_refine_ls_number_restraints 0
_refine_ls_restrained_S_all 1.202
_refine_ls_R_factor_all 0.0773
_refine_ls_R_factor_gt 0.0482
_refine_ls_shift/su_max 0.001
_refine_ls_shift/su_mean 0.000
_refine_ls_structure_factor_coef Fsqd
_refine_ls_weighting_details 'calc w=1/[\s^2^(Fo^2^)+(0.0235P)^2^+1.9676P] where P=(Fo^2^+2Fc^2^)/3'
_refine_ls_weighting_scheme calc
_refine_ls_wR_factor_gt 0.0938
_refine_ls_wR_factor_ref 0.1119
_reflns_number_gt 6389
_reflns_number_total 8340
_reflns_threshold_expression >2sigma(I)
_cod_data_source_file c0dt01655a.txt
_cod_data_source_block Co-Complex
_cod_original_sg_symbol_H-M P-1
_cod_original_formula_sum 'C59.50 H40 Co N6'
_cod_database_code 7015482

loop_
_symmetry_equiv_pos_as_xyz
'x, y, z'
'-x, -y, -z'

loop_
_atom_site_label
_atom_site_type_symbol
_atom_site_fract_x
_atom_site_fract_y
_atom_site_fract_z
_atom_site_U_iso_or_equiv
_atom_site_adp_type
_atom_site_occupancy
_atom_site_symmetry_multiplicity
_atom_site_calc_flag
_atom_site_refinement_flags
_atom_site_disorder_assembly
_atom_site_disorder_group
C57 C 1.122(2) 1.078(4) 1.121(3) 0.20(2) Uani 0.50 1 d P A -1
H57A H 1.0971 1.0647 1.1701 0.294 Uiso 0.50 1 calc PR A -1
H57B H 1.1358 1.1586 1.1368 0.294 Uiso 0.50 1 calc PR A -1
H57C H 1.1914 1.0540 1.1149 0.294 Uiso 0.50 1 calc PR A -1
C60 C 0.955(2) 0.8454(13) 0.8963(16) 0.170(11) Uani 0.50 1 d PG A -1
H60 H 0.9558 0.7714 0.8570 0.204 Uiso 0.50 1 calc PR A -1
C61 C 0.8695(18) 0.895(2) 0.8717(11) 0.20(2) Uani 0.50 1 d PG A -1
H61 H 0.8133 0.8538 0.8161 0.245 Uiso 0.50 1 calc PR A -1
C62 C 0.8680(13) 1.005(2) 0.9304(14) 0.186(18) Uani 0.50 1 d PG A -1
H62 H 0.8109 1.0382 0.9139 0.223 Uiso 0.50 1 calc PR A -1
C63 C 0.9519(15) 1.0663(13) 1.0135(12) 0.132(10) Uani 0.50 1 d PG A -1
H63 H 0.9510 1.1402 1.0527 0.158 Uiso 0.50 1 calc PR A -1
C58 C 1.0373(12) 1.0170(15) 1.0380(11) 0.124(5) Uani 0.50 1 d PG A -1
C59 C 1.0388(17) 0.9065(15) 0.9794(17) 0.160(15) Uani 0.50 1 d PG A -1
H59 H 1.0959 0.8735 0.9958 0.192 Uiso 0.50 1 calc PR A -1
C1 C 0.3398(2) 0.3592(2) 0.65961(18) 0.0331(6) Uani 1 1 d . . .
C2 C 0.2207(2) 0.3556(2) 0.62853(19) 0.0354(6) Uani 1 1 d . . .
C3 C 0.1660(3) 0.4103(3) 0.5814(2) 0.0452(7) Uani 1 1 d . . .
H3 H 0.2077 0.4592 0.5627 0.054 Uiso 1 1 calc R . .
C4 C 0.0483(3) 0.3899(3) 0.5631(3) 0.0578(9) Uani 1 1 d . . .
H4 H 0.0102 0.4245 0.5307 0.069 Uiso 1 1 calc R . .
C5 C -0.0149(3) 0.3183(3) 0.5923(3) 0.0589(9) Uani 1 1 d . . .
H5 H -0.0941 0.3071 0.5798 0.071 Uiso 1 1 calc R . .
C6 C 0.0380(2) 0.2639(3) 0.6394(2) 0.0492(8) Uani 1 1 d . . .
H6 H -0.0043 0.2173 0.6595 0.059 Uiso 1 1 calc R . .
C7 C 0.1573(2) 0.2808(2) 0.6560(2) 0.0383(6) Uani 1 1 d . . .
C8 C 0.2391(2) 0.2402(2) 0.7023(2) 0.0376(6) Uani 1 1 d . . .
C9 C 0.2140(3) 0.1550(3) 0.7382(2) 0.0461(8) Uani 1 1 d . . .
C10 C 0.2794(3) 0.1640(3) 0.8212(3) 0.0604(9) Uani 1 1 d . . .
H10 H 0.3399 0.2278 0.8575 0.072 Uiso 1 1 calc R . .
C11 C 0.2551(4) 0.0784(4) 0.8502(4) 0.0860(14) Uani 1 1 d . . .
H11 H 0.2994 0.0847 0.9056 0.103 Uiso 1 1 calc R . .
C12 C 0.1655(5) -0.0157(4) 0.7971(5) 0.1022(18) Uani 1 1 d . . .
H12 H 0.1495 -0.0729 0.8168 0.123 Uiso 1 1 calc R . .
C13 C 0.0995(4) -0.0264(4) 0.7154(4) 0.0985(17) Uani 1 1 d . . .
H13 H 0.0390 -0.0904 0.6801 0.118 Uiso 1 1 calc R . .
C14 C 0.1230(3) 0.0585(3) 0.6853(3) 0.0675(11) Uani 1 1 d . . .
H14 H 0.0780 0.0512 0.6297 0.081 Uiso 1 1 calc R . .
C15 C 0.5349(2) 0.4192(2) 0.66384(18) 0.0330(6) Uani 1 1 d . . .
C16 C 0.6230(2) 0.4935(2) 0.65052(19) 0.0358(6) Uani 1 1 d . . .
C17 C 0.6187(3) 0.5708(2) 0.6112(2) 0.0457(7) Uani 1 1 d . . .
H17 H 0.5493 0.5830 0.5882 0.055 Uiso 1 1 calc R . .
C18 C 0.7204(3) 0.6286(3) 0.6076(3) 0.0569(9) Uani 1 1 d . . .
H18 H 0.7193 0.6797 0.5808 0.068 Uiso 1 1 calc R . .
C19 C 0.8253(3) 0.6120(3) 0.6434(3) 0.0576(9) Uani 1 1 d . . .
H19 H 0.8926 0.6529 0.6403 0.069 Uiso 1 1 calc R . .
C20 C 0.8316(3) 0.5365(3) 0.6830(2) 0.0480(7) Uani 1 1 d . . .
H20 H 0.9017 0.5256 0.7062 0.058 Uiso 1 1 calc R . .
C21 C 0.7284(2) 0.4765(2) 0.68735(19) 0.0376(6) Uani 1 1 d . . .
C22 C 0.7018(2) 0.3906(2) 0.71993(19) 0.0355(6) Uani 1 1 d . . .
C23 C 0.7818(2) 0.3453(3) 0.7660(2) 0.0386(6) Uani 1 1 d . . .
C24 C 0.7570(3) 0.2319(3) 0.7522(2) 0.0505(8) Uani 1 1 d . . .
H24 H 0.6898 0.1816 0.7098 0.061 Uiso 1 1 calc R . .
C25 C 0.8316(3) 0.1929(4) 0.8010(3) 0.0695(11) Uani 1 1 d . . .
H25 H 0.8139 0.1168 0.7915 0.083 Uiso 1 1 calc R . .
C26 C 0.9315(4) 0.2663(4) 0.8631(3) 0.0811(13) Uani 1 1 d . . .
H26 H 0.9811 0.2403 0.8961 0.097 Uiso 1 1 calc R . .
C27 C 0.9580(3) 0.3780(4) 0.8764(3) 0.0741(12) Uani 1 1 d . . .
H27 H 1.0264 0.4271 0.9178 0.089 Uiso 1 1 calc R . .
C28 C 0.8846(3) 0.4187(3) 0.8290(2) 0.0527(8) Uani 1 1 d . . .
H28 H 0.9035 0.4949 0.8390 0.063 Uiso 1 1 calc R . .
C29 C 0.4969(2) 0.0407(2) 0.7664(2) 0.0384(6) Uani 1 1 d . . .
C30 C 0.4476(3) -0.0810(2) 0.7172(2) 0.0424(7) Uani 1 1 d . . .
C31 C 0.4503(3) -0.1714(3) 0.7427(3) 0.0552(8) Uani 1 1 d . . .
H31 H 0.4880 -0.1582 0.8023 0.066 Uiso 1 1 calc R . .
C32 C 0.3951(3) -0.2807(3) 0.6765(3) 0.0629(10) Uani 1 1 d . . .
H32 H 0.3948 -0.3417 0.6925 0.075 Uiso 1 1 calc R . .
C33 C 0.3398(3) -0.3025(3) 0.5864(3) 0.0600(9) Uani 1 1 d . . .
H33 H 0.3057 -0.3776 0.5431 0.072 Uiso 1 1 calc R . .
C34 C 0.3349(3) -0.2144(2) 0.5604(2) 0.0496(8) Uani 1 1 d . . .
H34 H 0.2973 -0.2289 0.5005 0.060 Uiso 1 1 calc R . .
C35 C 0.3883(2) -0.1025(2) 0.6272(2) 0.0402(7) Uani 1 1 d . . .
C36 C 0.4042(2) 0.0068(2) 0.6235(2) 0.0364(6) Uani 1 1 d . . .
C37 C 0.3576(2) 0.0320(2) 0.54567(19) 0.0375(6) Uani 1 1 d . . .
C38 C 0.4229(3) 0.1107(2) 0.5240(2) 0.0415(7) Uani 1 1 d . . .
H38 H 0.4990 0.1447 0.5570 0.050 Uiso 1 1 calc R . .
C39 C 0.3757(3) 0.1385(3) 0.4541(2) 0.0504(8) Uani 1 1 d . . .
H39 H 0.4202 0.1914 0.4407 0.060 Uiso 1 1 calc R . .
C40 C 0.2636(3) 0.0884(3) 0.4043(3) 0.0624(10) Uani 1 1 d . . .
H40 H 0.2318 0.1079 0.3577 0.075 Uiso 1 1 calc R . .
C41 C 0.1984(3) 0.0093(3) 0.4238(3) 0.0675(11) Uani 1 1 d . . .
H41 H 0.1226 -0.0251 0.3898 0.081 Uiso 1 1 calc R . .
C42 C 0.2445(3) -0.0196(3) 0.4934(2) 0.0517(8) Uani 1 1 d . . .
H42 H 0.1999 -0.0737 0.5055 0.062 Uiso 1 1 calc R . .
C43 C 0.5930(2) 0.2057(2) 0.9047(2) 0.0391(6) Uani 1 1 d . . .
C44 C 0.6661(3) 0.2585(3) 0.9977(2) 0.0429(7) Uani 1 1 d . . .
C45 C 0.7056(3) 0.2143(3) 1.0598(2) 0.0594(9) Uani 1 1 d . . .
H45 H 0.6865 0.1361 1.0433 0.071 Uiso 1 1 calc R . .
C46 C 0.7739(3) 0.2907(3) 1.1466(2) 0.0676(11) Uani 1 1 d . . .
H46 H 0.8010 0.2631 1.1890 0.081 Uiso 1 1 calc R . .
C47 C 0.8033(3) 0.4078(3) 1.1722(2) 0.0652(10) Uani 1 1 d . . .
H47 H 0.8509 0.4565 1.2307 0.078 Uiso 1 1 calc R . .
C48 C 0.7634(3) 0.4533(3) 1.1127(2) 0.0506(8) Uani 1 1 d . . .
H48 H 0.7814 0.5318 1.1308 0.061 Uiso 1 1 calc R . .
C49 C 0.6947(2) 0.3773(2) 1.0242(2) 0.0404(7) Uani 1 1 d . . .
C50 C 0.6344(2) 0.3937(2) 0.94694(19) 0.0374(6) Uani 1 1 d . . .
C51 C 0.6339(2) 0.5011(2) 0.93864(19) 0.0374(6) Uani 1 1 d . . .
C52 C 0.5345(3) 0.5199(2) 0.8967(2) 0.0431(7) Uani 1 1 d . . .
H52 H 0.4653 0.4661 0.8784 0.052 Uiso 1 1 calc R . .
C53 C 0.5369(3) 0.6171(3) 0.8819(2) 0.0550(8) Uani 1 1 d . . .
H53 H 0.4696 0.6284 0.8539 0.066 Uiso 1 1 calc R . .
C54 C 0.6386(4) 0.6970(3) 0.9084(3) 0.0675(10) Uani 1 1 d . . .
H54 H 0.6407 0.7614 0.8969 0.081 Uiso 1 1 calc R . .
C55 C 0.7372(3) 0.6813(3) 0.9518(3) 0.0706(11) Uani 1 1 d . . .
H55 H 0.8056 0.7365 0.9712 0.085 Uiso 1 1 calc R . .
C56 C 0.7360(3) 0.5849(3) 0.9671(2) 0.0523(8) Uani 1 1 d . . .
H56 H 0.8035 0.5754 0.9964 0.063 Uiso 1 1 calc R . .
N1 N 0.34661(18) 0.28826(18) 0.70561(16) 0.0345(5) Uani 1 1 d . . .
N2 N 0.58694(18) 0.35687(18) 0.70527(15) 0.0338(5) Uani 1 1 d . . .
N3 N 0.42470(18) 0.41756(18) 0.64298(15) 0.0339(5) Uani 1 1 d . . .
N4 N 0.46900(19) 0.08993(18) 0.70512(15) 0.0345(5) Uani 1 1 d . . .
N5 N 0.57456(19) 0.29236(19) 0.87765(16) 0.0365(5) Uani 1 1 d . . .
N6 N 0.5551(2) 0.0935(2) 0.85466(17) 0.0424(6) Uani 1 1 d . . .
Co1 Co 0.49550(3) 0.25783(3) 0.74865(3) 0.03321(11) Uani 1 1 d . . .

loop_
_atom_site_aniso_label
_atom_site_aniso_U_11
_atom_site_aniso_U_22
_atom_site_aniso_U_33
_atom_site_aniso_U_23
_atom_site_aniso_U_13
_atom_site_aniso_U_12
C57 0.123(18) 0.28(5) 0.25(5) 0.20(4) 0.03(2) 0.01(2)
C60 0.22(3) 0.135(15) 0.21(3) 0.083(17) 0.14(2) 0.045(17)
C61 0.27(5) 0.19(3) 0.14(2) 0.05(2) 0.14(3) -0.01(3)
C62 0.27(3) 0.24(4) 0.20(3) 0.17(3) 0.17(3) 0.14(3)
C63 0.21(3) 0.135(15) 0.15(2) 0.099(15) 0.13(2) 0.112(17)
C58 0.129(16) 0.169(17) 0.147(17) 0.117(17) 0.081(13) 0.053(14)
C59 0.22(3) 0.118(16) 0.24(4) 0.113(18) 0.18(3) 0.065(15)
C1 0.0340(14) 0.0297(13) 0.0350(15) 0.0150(12) 0.0055(11) 0.0071(11)
C2 0.0339(15) 0.0349(14) 0.0365(15) 0.0148(12) 0.0066(12) 0.0103(12)
C3 0.0440(17) 0.0493(17) 0.0507(18) 0.0289(15) 0.0106(14) 0.0160(14)
C4 0.0439(19) 0.067(2) 0.070(2) 0.040(2) 0.0023(17) 0.0182(16)
C5 0.0326(17) 0.059(2) 0.084(3) 0.033(2) 0.0044(17) 0.0119(15)
C6 0.0336(16) 0.0452(17) 0.069(2) 0.0253(16) 0.0124(15) 0.0077(13)
C7 0.0323(15) 0.0352(14) 0.0447(17) 0.0165(13) 0.0062(12) 0.0069(12)
C8 0.0345(15) 0.0330(14) 0.0466(17) 0.0188(13) 0.0106(13) 0.0068(12)
C9 0.0392(17) 0.0500(18) 0.069(2) 0.0385(17) 0.0249(16) 0.0170(14)
C10 0.063(2) 0.070(2) 0.074(2) 0.048(2) 0.0322(19) 0.0241(18)
C11 0.103(4) 0.105(4) 0.105(4) 0.084(3) 0.050(3) 0.044(3)
C12 0.106(4) 0.097(4) 0.172(6) 0.107(4) 0.069(4) 0.042(3)
C13 0.071(3) 0.072(3) 0.178(6) 0.081(4) 0.038(3) 0.008(2)
C14 0.046(2) 0.054(2) 0.112(3) 0.048(2) 0.019(2) 0.0059(16)
C15 0.0344(15) 0.0301(13) 0.0333(14) 0.0148(12) 0.0049(11) 0.0051(11)
C16 0.0398(16) 0.0312(14) 0.0347(15) 0.0133(12) 0.0094(12) 0.0065(12)
C17 0.0518(18) 0.0415(16) 0.0541(19) 0.0278(15) 0.0191(15) 0.0142(14)
C18 0.068(2) 0.0467(18) 0.073(2) 0.0372(18) 0.0310(19) 0.0153(17)
C19 0.051(2) 0.054(2) 0.076(2) 0.0354(19) 0.0250(18) 0.0028(16)
C20 0.0375(17) 0.0504(18) 0.057(2) 0.0250(16) 0.0156(15) 0.0059(14)
C21 0.0386(15) 0.0354(14) 0.0371(15) 0.0138(13) 0.0124(12) 0.0064(12)
C22 0.0317(14) 0.0363(14) 0.0351(15) 0.0135(12) 0.0065(12) 0.0063(12)
C23 0.0338(15) 0.0488(17) 0.0371(16) 0.0207(14) 0.0118(12) 0.0121(13)
C24 0.0435(18) 0.0553(19) 0.059(2) 0.0297(17) 0.0108(15) 0.0173(15)
C25 0.069(3) 0.076(3) 0.085(3) 0.052(2) 0.017(2) 0.032(2)
C26 0.067(3) 0.121(4) 0.082(3) 0.064(3) 0.013(2) 0.046(3)
C27 0.044(2) 0.109(3) 0.068(3) 0.046(3) -0.0029(18) 0.014(2)
C28 0.0376(17) 0.066(2) 0.051(2) 0.0268(17) 0.0056(15) 0.0067(15)
C29 0.0421(16) 0.0346(14) 0.0416(17) 0.0194(13) 0.0088(13) 0.0122(12)
C30 0.0496(18) 0.0327(15) 0.0494(18) 0.0201(14) 0.0158(14) 0.0120(13)
C31 0.070(2) 0.0438(18) 0.061(2) 0.0301(17) 0.0167(18) 0.0167(16)
C32 0.083(3) 0.0369(17) 0.078(3) 0.0324(18) 0.025(2) 0.0139(17)
C33 0.071(2) 0.0304(16) 0.073(3) 0.0182(17) 0.020(2) 0.0043(15)
C34 0.0511(19) 0.0365(16) 0.056(2) 0.0177(15) 0.0115(16) 0.0050(14)
C35 0.0389(16) 0.0328(14) 0.0494(18) 0.0182(13) 0.0126(13) 0.0071(12)
C36 0.0351(15) 0.0311(14) 0.0423(16) 0.0157(13) 0.0098(13) 0.0065(12)
C37 0.0401(16) 0.0298(14) 0.0365(16) 0.0102(12) 0.0050(12) 0.0082(12)
C38 0.0396(16) 0.0390(15) 0.0428(17) 0.0173(14) 0.0057(13) 0.0073(13)
C39 0.058(2) 0.0425(17) 0.0514(19) 0.0227(15) 0.0102(16) 0.0111(15)
C40 0.067(2) 0.054(2) 0.059(2) 0.0288(18) -0.0095(18) 0.0105(18)
C41 0.050(2) 0.058(2) 0.079(3) 0.032(2) -0.0162(19) 0.0007(17)
C42 0.0440(18) 0.0426(17) 0.062(2) 0.0235(16) 0.0024(16) 0.0019(14)
C43 0.0429(16) 0.0413(16) 0.0380(16) 0.0207(13) 0.0099(13) 0.0139(13)
C44 0.0473(17) 0.0497(17) 0.0349(16) 0.0196(14) 0.0077(13) 0.0201(14)
C45 0.080(3) 0.061(2) 0.0439(19) 0.0264(17) 0.0092(18) 0.0334(19)
C46 0.087(3) 0.079(3) 0.043(2) 0.031(2) 0.0029(18) 0.038(2)
C47 0.069(2) 0.078(3) 0.0381(19) 0.0168(18) -0.0021(17) 0.029(2)
C48 0.0473(18) 0.0544(19) 0.0415(18) 0.0133(15) 0.0045(14) 0.0163(15)
C49 0.0404(16) 0.0467(17) 0.0342(15) 0.0158(13) 0.0088(13) 0.0161(13)
C50 0.0359(15) 0.0393(15) 0.0345(15) 0.0131(13) 0.0087(12) 0.0104(12)
C51 0.0409(16) 0.0365(15) 0.0339(15) 0.0128(12) 0.0107(12) 0.0118(12)
C52 0.0420(17) 0.0408(16) 0.0412(17) 0.0128(14) 0.0072(13) 0.0130(13)
C53 0.063(2) 0.0530(19) 0.057(2) 0.0276(17) 0.0143(17) 0.0252(17)
C54 0.082(3) 0.051(2) 0.081(3) 0.040(2) 0.020(2) 0.017(2)
C55 0.066(2) 0.054(2) 0.091(3) 0.037(2) 0.015(2) 0.0009(18)
C56 0.0405(18) 0.0503(18) 0.058(2) 0.0212(16) 0.0036(15) 0.0052(14)
N1 0.0326(12) 0.0318(12) 0.0396(13) 0.0172(10) 0.0071(10) 0.0069(10)
N2 0.0313(12) 0.0339(12) 0.0364(13) 0.0168(10) 0.0063(10) 0.0065(10)
N3 0.0327(12) 0.0330(12) 0.0360(13) 0.0173(10) 0.0057(10) 0.0051(10)
N4 0.0359(12) 0.0323(12) 0.0355(13) 0.0162(10) 0.0063(10) 0.0076(10)
N5 0.0379(13) 0.0368(13) 0.0361(13) 0.0177(11) 0.0068(10) 0.0105(10)
N6 0.0506(15) 0.0389(13) 0.0417(14) 0.0210(12) 0.0094(12) 0.0148(11)
Co1 0.0329(2) 0.0309(2) 0.0365(2) 0.01788(16) 0.00403(15) 0.00567(15)

loop_
_atom_type_symbol
_atom_type_description
_atom_type_scat_dispersion_real
_atom_type_scat_dispersion_imag
_atom_type_scat_source
C C 0.0033 0.0016 'International Tables Vol C Tables 4.2.6.8 and 6.1.1.4'
H H 0.0000 0.0000 'International Tables Vol C Tables 4.2.6.8 and 6.1.1.4'
N N 0.0061 0.0033 'International Tables Vol C Tables 4.2.6.8 and 6.1.1.4'
Co Co 0.3494 0.9721 'International Tables Vol C Tables 4.2.6.8 and 6.1.1.4'

loop_
_geom_angle_atom_site_label_1
_geom_angle_atom_site_label_2
_geom_angle_atom_site_label_3
_geom_angle
_geom_angle_site_symmetry_1
_geom_angle_site_symmetry_3
_geom_angle_publ_flag
C61 C60 C59 120.0 . . ?
C60 C61 C62 120.0 . . ?
C63 C62 C61 120.0 . . ?
C62 C63 C58 120.0 . . ?
C59 C58 C63 120.0 . . ?
C59 C58 C57 119.9(19) . . ?
C63 C58 C57 120.1(19) . . ?
C58 C59 C60 120.0 . . ?
N3 C1 N1 127.7(2) . . ?
N3 C1 C2 123.9(2) . . ?
N1 C1 C2 108.3(2) . . ?
C3 C2 C7 120.9(3) . . ?
C3 C2 C1 132.4(3) . . ?
C7 C2 C1 106.7(2) . . ?
C4 C3 C2 118.1(3) . . ?
C3 C4 C5 121.4(3) . . ?
C6 C5 C4 121.2(3) . . ?
C5 C6 C7 118.3(3) . . ?
C6 C7 C2 120.1(3) . . ?
C6 C7 C8 133.4(3) . . ?
C2 C7 C8 106.4(2) . . ?
N1 C8 C7 110.5(2) . . ?
N1 C8 C9 122.7(2) . . ?
C7 C8 C9 126.7(3) . . ?
C10 C9 C14 118.6(3) . . ?
C10 C9 C8 122.7(3) . . ?
C14 C9 C8 118.6(3) . . ?
C11 C10 C9 120.5(4) . . ?
C12 C11 C10 119.9(4) . . ?
C13 C12 C11 120.8(4) . . ?
C12 C13 C14 120.0(4) . . ?
C13 C14 C9 120.2(4) . . ?
N3 C15 N2 127.9(2) . . ?
N3 C15 C16 123.6(2) . . ?
N2 C15 C16 108.5(2) . . ?
C17 C16 C21 121.2(3) . . ?
C17 C16 C15 132.2(3) . . ?
C21 C16 C15 106.5(2) . . ?
C18 C17 C16 117.9(3) . . ?
C17 C18 C19 121.4(3) . . ?
C20 C19 C18 121.7(3) . . ?
C19 C20 C21 117.8(3) . . ?
C20 C21 C16 120.0(3) . . ?
C20 C21 C22 133.3(3) . . ?
C16 C21 C22 106.7(2) . . ?
N2 C22 C21 110.0(2) . . ?
N2 C22 C23 122.2(2) . . ?
C21 C22 C23 127.8(3) . . ?
C24 C23 C28 118.4(3) . . ?
C24 C23 C22 121.9(3) . . ?
C28 C23 C22 119.6(3) . . ?
C23 C24 C25 120.7(3) . . ?
C26 C25 C24 120.1(4) . . ?
C27 C26 C25 119.9(3) . . ?
C26 C27 C28 120.9(4) . . ?
C27 C28 C23 120.0(3) . . ?
N6 C29 N4 127.7(2) . . ?
N6 C29 C30 124.3(2) . . ?
N4 C29 C30 107.9(2) . . ?
C31 C30 C35 120.3(3) . . ?
C31 C30 C29 132.7(3) . . ?
C35 C30 C29 107.0(2) . . ?
C32 C31 C30 117.8(3) . . ?
C31 C32 C33 121.9(3) . . ?
C34 C33 C32 121.1(3) . . ?
C33 C34 C35 117.9(3) . . ?
C34 C35 C30 121.0(3) . . ?
C34 C35 C36 132.7(3) . . ?
C30 C35 C36 106.2(2) . . ?
N4 C36 C35 110.3(2) . . ?
N4 C36 C37 121.6(2) . . ?
C35 C36 C37 128.1(3) . . ?
C42 C37 C38 118.2(3) . . ?
C42 C37 C36 120.3(3) . . ?
C38 C37 C36 121.4(2) . . ?
C39 C38 C37 120.8(3) . . ?
C40 C39 C38 120.3(3) . . ?
C39 C40 C41 119.7(3) . . ?
C40 C41 C42 120.6(3) . . ?
C41 C42 C37 120.4(3) . . ?
N6 C43 N5 127.7(3) . . ?
N6 C43 C44 124.0(2) . . ?
N5 C43 C44 108.3(2) . . ?
C45 C44 C49 120.4(3) . . ?
C45 C44 C43 132.6(3) . . ?
C49 C44 C43 106.9(2) . . ?
C46 C45 C44 117.8(3) . . ?
C45 C46 C47 121.7(3) . . ?
C48 C47 C46 121.4(3) . . ?
C47 C48 C49 117.9(3) . . ?
C48 C49 C44 120.8(3) . . ?
C48 C49 C50 133.1(3) . . ?
C44 C49 C50 106.0(2) . . ?
N5 C50 C49 110.3(2) . . ?
N5 C50 C51 121.3(2) . . ?
C49 C50 C51 128.3(3) . . ?
C52 C51 C56 117.9(3) . . ?
C52 C51 C50 121.5(3) . . ?
C56 C51 C50 120.5(3) . . ?
C53 C52 C51 121.1(3) . . ?
C54 C53 C52 120.0(3) . . ?
C53 C54 C55 119.8(3) . . ?
C54 C55 C56 120.8(3) . . ?
C55 C56 C51 120.4(3) . . ?
C8 N1 C1 108.1(2) . . ?
C8 N1 Co1 130.54(18) . . ?
C1 N1 Co1 120.87(17) . . ?
C22 N2 C15 108.3(2) . . ?
C22 N2 Co1 130.30(18) . . ?
C15 N2 Co1 120.69(17) . . ?
C1 N3 C15 127.4(2) . . ?
C36 N4 C29 108.5(2) . . ?
C36 N4 Co1 128.31(17) . . ?
C29 N4 Co1 121.81(18) . . ?
C50 N5 C43 108.4(2) . . ?
C50 N5 Co1 128.72(18) . . ?
C43 N5 Co1 121.95(18) . . ?
C29 N6 C43 126.3(2) . . ?
N4 Co1 N5 93.94(9) . . ?
N4 Co1 N1 106.85(9) . . ?
N5 Co1 N1 127.42(10) . . ?
N4 Co1 N2 127.95(10) . . ?
N5 Co1 N2 109.16(9) . . ?
N1 Co1 N2 95.15(9) . . ?

loop_
_geom_bond_atom_site_label_1
_geom_bond_atom_site_label_2
_geom_bond_distance
_geom_bond_site_symmetry_2
_geom_bond_publ_flag
C57 C58 1.40(3) . ?
C60 C61 1.3900 . ?
C60 C59 1.3900 . ?
C61 C62 1.3900 . ?
C62 C63 1.3900 . ?
C63 C58 1.3900 . ?
C58 C59 1.3900 . ?
C1 N3 1.323(3) . ?
C1 N1 1.403(3) . ?
C1 C2 1.443(4) . ?
C2 C3 1.394(4) . ?
C2 C7 1.409(4) . ?
C3 C4 1.380(4) . ?
C4 C5 1.396(5) . ?
C5 C6 1.381(4) . ?
C6 C7 1.403(4) . ?
C7 C8 1.436(4) . ?
C8 N1 1.350(3) . ?
C8 C9 1.464(4) . ?
C9 C10 1.392(5) . ?
C9 C14 1.400(5) . ?
C10 C11 1.387(5) . ?
C11 C12 1.374(7) . ?
C12 C13 1.369(7) . ?
C13 C14 1.390(5) . ?
C15 N3 1.326(3) . ?
C15 N2 1.402(3) . ?
C15 C16 1.440(4) . ?
C16 C17 1.395(4) . ?
C16 C21 1.412(4) . ?
C17 C18 1.375(4) . ?
C18 C19 1.399(5) . ?
C19 C20 1.379(4) . ?
C20 C21 1.408(4) . ?
C21 C22 1.436(4) . ?
C22 N2 1.355(3) . ?
C22 C23 1.462(4) . ?
C23 C24 1.387(4) . ?
C23 C28 1.401(4) . ?
C24 C25 1.390(4) . ?
C25 C26 1.373(6) . ?
C26 C27 1.368(6) . ?
C27 C28 1.382(5) . ?
C29 N6 1.323(4) . ?
C29 N4 1.404(3) . ?
C29 C30 1.442(4) . ?
C30 C31 1.403(4) . ?
C30 C35 1.406(4) . ?
C31 C32 1.380(5) . ?
C32 C33 1.393(5) . ?
C33 C34 1.380(4) . ?
C34 C35 1.401(4) . ?
C35 C36 1.441(4) . ?
C36 N4 1.344(3) . ?
C36 C37 1.469(4) . ?
C37 C42 1.394(4) . ?
C37 C38 1.396(4) . ?
C38 C39 1.383(4) . ?
C39 C40 1.374(5) . ?
C40 C41 1.378(5) . ?
C41 C42 1.383(5) . ?
C43 N6 1.325(4) . ?
C43 N5 1.402(3) . ?
C43 C44 1.440(4) . ?
C44 C45 1.399(4) . ?
C44 C49 1.409(4) . ?
C45 C46 1.382(5) . ?
C46 C47 1.391(5) . ?
C47 C48 1.378(4) . ?
C48 C49 1.400(4) . ?
C49 C50 1.447(4) . ?
C50 N5 1.344(4) . ?
C50 C51 1.466(4) . ?
C51 C52 1.392(4) . ?
C51 C56 1.400(4) . ?
C52 C53 1.383(4) . ?
C53 C54 1.374(5) . ?
C54 C55 1.374(5) . ?
C55 C56 1.376(5) . ?
N1 Co1 1.991(2) . ?
N2 Co1 1.992(2) . ?
N4 Co1 1.981(2) . ?
N5 Co1 1.983(2) . ?
